data_2216109
loop_
_publ_author_name
'Harald Krautscheid'
'Oliver Kluge'

_publ_section_title
;
 (KF)~4~&#x00B7;4GaMe~3~
;
_journal_coeditor_code SF3049
_journal_issue 11
_journal_name_full 'Acta Crystallographica Section E'
_journal_page_first m2690
_journal_page_last m2690
_journal_paper_doi 10.1107/S1600536807048453
_journal_volume 63
_journal_year 2007
_chemical_formula_iupac '[K4 Ga4 (C H3)12 F4]'
_chemical_formula_moiety 'K4 F4, 4Ga (C H3)3'
_chemical_formula_structural (KF)4.4Ga(CH3)3
_chemical_formula_sum 'C12 H36 F4 Ga4 K4'
_chemical_formula_weight 691.69
_chemical_name_systematic
;
tetra-\m~4~-fluorido-dodecamethyltetrapotassiumtetragallium
;
_space_group_IT_number 219
_symmetry_cell_setting cubic
_symmetry_space_group_name_Hall 'F -4a 2 3'
_symmetry_space_group_name_H-M 'F -4 3 c'
_atom_sites_solution_hydrogens geom
_atom_sites_solution_primary direct
_atom_sites_solution_secondary difmap
_cell_angle_alpha 90.00
_cell_angle_beta 90.00
_cell_angle_gamma 90.00
_cell_formula_units_Z 8
_cell_length_a 17.760(2)
_cell_length_b 17.760(2)
_cell_length_c 17.760(2)
_cell_measurement_reflns_used 4321
_cell_measurement_temperature 295(2)
_cell_measurement_theta_max 29.6
_cell_measurement_theta_min 2.0
_cell_volume 5601.8(11)
_computing_cell_refinement 'X-AREA (Stoe & Cie, 2005)'
_computing_data_collection 'X-AREA (Stoe & Cie, 2005)'
_computing_data_reduction 'X-AREA (Stoe & Cie, 2005) and X-RED (Stoe & Cie, 2001)'
_computing_molecular_graphics 'DIAMOND2 (Brandenburg, 1998)'
_computing_publication_material 'SHELXL97 (Sheldrick, 1997)'
_computing_structure_refinement 'SHELXL97 (Sheldrick, 1997)'
_computing_structure_solution 'SHELXS97 (Sheldrick, 1997)'
_diffrn_ambient_temperature 295(2)
_diffrn_detector_area_resol_mean 6.67
_diffrn_measured_fraction_theta_full 0.985
_diffrn_measured_fraction_theta_max 0.985
_diffrn_measurement_device '2-circle goniometer'
_diffrn_measurement_device_type 'Stoe IPDS 2T'
_diffrn_measurement_method 'rotation method, \w scans'
_diffrn_radiation_monochromator 'plane graphite'
_diffrn_radiation_source 'fine-focus sealed tube'
_diffrn_radiation_type MoK\a
_diffrn_radiation_wavelength 0.71073
_diffrn_reflns_av_R_equivalents 0.0453
_diffrn_reflns_av_sigmaI/netI 0.0228
_diffrn_reflns_limit_h_max 21
_diffrn_reflns_limit_h_min -21
_diffrn_reflns_limit_k_max 19
_diffrn_reflns_limit_k_min -5
_diffrn_reflns_limit_l_max 20
_diffrn_reflns_limit_l_min -21
_diffrn_reflns_number 2577
_diffrn_reflns_theta_full 25.85
_diffrn_reflns_theta_max 25.85
_diffrn_reflns_theta_min 2.29
_diffrn_standards_number 0
_exptl_absorpt_coefficient_mu 4.422
_exptl_absorpt_correction_T_max 0.2915
_exptl_absorpt_correction_T_min 0.2253
_exptl_absorpt_correction_type numerical
_exptl_absorpt_process_details '(X-RED; Stoe & Cie, 2001)'
_exptl_crystal_colour colorless
_exptl_crystal_density_diffrn 1.640
_exptl_crystal_density_method 'not measured'
_exptl_crystal_description block
_exptl_crystal_F_000 2752
_exptl_crystal_size_max 0.48
_exptl_crystal_size_mid 0.40
_exptl_crystal_size_min 0.37
_refine_diff_density_max 0.130
_refine_diff_density_min -0.176
_refine_ls_abs_structure_details 'Flack (1983), 195 Friedel pairs'
_refine_ls_abs_structure_Flack 0.02(2)
_refine_ls_extinction_coef 0.00081(6)
_refine_ls_extinction_expression Fc^*^=kFc[1+0.001xFc^2^\l^3^/sin(2\q)]^-1/4^
_refine_ls_extinction_method 'SHELXL97 (Sheldrick, 1997)'
_refine_ls_goodness_of_fit_ref 1.096
_refine_ls_hydrogen_treatment constr
_refine_ls_matrix_type full
_refine_ls_number_parameters 21
_refine_ls_number_reflns 453
_refine_ls_number_restraints 0
_refine_ls_restrained_S_all 1.096
_refine_ls_R_factor_all 0.0181
_refine_ls_R_factor_gt 0.0137
_refine_ls_shift/su_max 0.002
_refine_ls_shift/su_mean 0.000
_refine_ls_structure_factor_coef Fsqd
_refine_ls_weighting_details 'calc w=1/[\s^2^(Fo^2^)+(0.013P)^2^+2.0232P] where P=(Fo^2^+2Fc^2^)/3'
_refine_ls_weighting_scheme calc
_refine_ls_wR_factor_gt 0.0338
_refine_ls_wR_factor_ref 0.0350
_reflns_number_gt 376
_reflns_number_total 453
_reflns_threshold_expression I>2\s(I)
_cod_data_source_file sf3049.cif
_cod_data_source_block I
_cod_original_sg_symbol_Hall 'F -4c 2 3'
_cod_database_code 2216109
_cod_database_fobs_code 2216109

loop_
_symmetry_equiv_pos_as_xyz
'x, y, z'
'-x, -y, z'
'-x, y, -z'
'x, -y, -z'
'z, x, y'
'z, -x, -y'
'-z, -x, y'
'-z, x, -y'
'y, z, x'
'-y, z, -x'
'y, -z, -x'
'-y, -z, x'
'y+1/2, x+1/2, z+1/2'
'-y+1/2, -x+1/2, z+1/2'
'y+1/2, -x+1/2, -z+1/2'
'-y+1/2, x+1/2, -z+1/2'
'x+1/2, z+1/2, y+1/2'
'-x+1/2, z+1/2, -y+1/2'
'-x+1/2, -z+1/2, y+1/2'
'x+1/2, -z+1/2, -y+1/2'
'z+1/2, y+1/2, x+1/2'
'z+1/2, -y+1/2, -x+1/2'
'-z+1/2, y+1/2, -x+1/2'
'-z+1/2, -y+1/2, x+1/2'
'x, y+1/2, z+1/2'
'-x, -y+1/2, z+1/2'
'-x, y+1/2, -z+1/2'
'x, -y+1/2, -z+1/2'
'z, x+1/2, y+1/2'
'z, -x+1/2, -y+1/2'
'-z, -x+1/2, y+1/2'
'-z, x+1/2, -y+1/2'
'y, z+1/2, x+1/2'
'-y, z+1/2, -x+1/2'
'y, -z+1/2, -x+1/2'
'-y, -z+1/2, x+1/2'
'y+1/2, x+1, z+1'
'-y+1/2, -x+1, z+1'
'y+1/2, -x+1, -z+1'
'-y+1/2, x+1, -z+1'
'x+1/2, z+1, y+1'
'-x+1/2, z+1, -y+1'
'-x+1/2, -z+1, y+1'
'x+1/2, -z+1, -y+1'
'z+1/2, y+1, x+1'
'z+1/2, -y+1, -x+1'
'-z+1/2, y+1, -x+1'
'-z+1/2, -y+1, x+1'
'x+1/2, y, z+1/2'
'-x+1/2, -y, z+1/2'
'-x+1/2, y, -z+1/2'
'x+1/2, -y, -z+1/2'
'z+1/2, x, y+1/2'
'z+1/2, -x, -y+1/2'
'-z+1/2, -x, y+1/2'
'-z+1/2, x, -y+1/2'
'y+1/2, z, x+1/2'
'-y+1/2, z, -x+1/2'
'y+1/2, -z, -x+1/2'
'-y+1/2, -z, x+1/2'
'y+1, x+1/2, z+1'
'-y+1, -x+1/2, z+1'
'y+1, -x+1/2, -z+1'
'-y+1, x+1/2, -z+1'
'x+1, z+1/2, y+1'
'-x+1, z+1/2, -y+1'
'-x+1, -z+1/2, y+1'
'x+1, -z+1/2, -y+1'
'z+1, y+1/2, x+1'
'z+1, -y+1/2, -x+1'
'-z+1, y+1/2, -x+1'
'-z+1, -y+1/2, x+1'
'x+1/2, y+1/2, z'
'-x+1/2, -y+1/2, z'
'-x+1/2, y+1/2, -z'
'x+1/2, -y+1/2, -z'
'z+1/2, x+1/2, y'
'z+1/2, -x+1/2, -y'
'-z+1/2, -x+1/2, y'
'-z+1/2, x+1/2, -y'
'y+1/2, z+1/2, x'
'-y+1/2, z+1/2, -x'
'y+1/2, -z+1/2, -x'
'-y+1/2, -z+1/2, x'
'y+1, x+1, z+1/2'
'-y+1, -x+1, z+1/2'
'y+1, -x+1, -z+1/2'
'-y+1, x+1, -z+1/2'
'x+1, z+1, y+1/2'
'-x+1, z+1, -y+1/2'
'-x+1, -z+1, y+1/2'
'x+1, -z+1, -y+1/2'
'z+1, y+1, x+1/2'
'z+1, -y+1, -x+1/2'
'-z+1, y+1, -x+1/2'
'-z+1, -y+1, x+1/2'

loop_
_atom_site_type_symbol
_atom_site_label
_atom_site_fract_x
_atom_site_fract_y
_atom_site_fract_z
_atom_site_U_iso_or_equiv
_atom_site_adp_type
_atom_site_calc_flag
_atom_site_refinement_flags
_atom_site_occupancy
K K1 0.57967(2) 0.57967(2) 0.42033(2) 0.0535(2) Uani d S 1
F F1 0.56874(6) 0.56874(6) 0.56874(6) 0.0508(5) Uani d S 1
Ga Ga1 0.632228(10) 0.632228(10) 0.632228(10) 0.03593(14) Uani d S 1
C C1 0.62937(17) 0.58083(14) 0.73121(12) 0.0619(6) Uani d . 1
H H1A 0.5784 0.5672 0.7430 0.093 Uiso calc R 1
H H1B 0.6484 0.6141 0.7693 0.093 Uiso calc R 1
H H1C 0.6599 0.5363 0.7293 0.093 Uiso calc R 1

loop_
_atom_site_aniso_label
_atom_site_aniso_U_11
_atom_site_aniso_U_22
_atom_site_aniso_U_33
_atom_site_aniso_U_12
_atom_site_aniso_U_13
_atom_site_aniso_U_23
K1 0.0535(2) 0.0535(2) 0.0535(2) -0.00930(18) 0.00930(18) 0.00930(18)
F1 0.0508(5) 0.0508(5) 0.0508(5) -0.0086(5) -0.0086(5) -0.0086(5)
Ga1 0.03593(14) 0.03593(14) 0.03593(14) -0.00040(7) -0.00040(7) -0.00040(7)
C1 0.0710(17) 0.0682(15) 0.0465(13) 0.0086(14) 0.0009(13) 0.0141(11)

loop_
_atom_type_symbol
_atom_type_description
_atom_type_scat_dispersion_real
_atom_type_scat_dispersion_imag
_atom_type_scat_source
C C 0.0033 0.0016 'International Tables Vol C Tables 4.2.6.8 and 6.1.1.4'
H H 0.0000 0.0000 'International Tables Vol C Tables 4.2.6.8 and 6.1.1.4'
F F 0.0171 0.0103 'International Tables Vol C Tables 4.2.6.8 and 6.1.1.4'
K K 0.2009 0.2494 'International Tables Vol C Tables 4.2.6.8 and 6.1.1.4'
Ga Ga 0.2307 1.6083 'International Tables Vol C Tables 4.2.6.8 and 6.1.1.4'

loop_
_geom_angle_atom_site_label_1
_geom_angle_atom_site_label_2
_geom_angle_atom_site_label_3
_geom_angle_site_symmetry_1
_geom_angle_site_symmetry_3
_geom_angle
_geom_angle_publ_flag
F1 K1 F1 . 4_566 81.31(6) yes
F1 K1 F1 . 3_656 81.31(6) ?
F1 K1 F1 4_566 3_656 81.31(6) ?
F1 K1 C1 . 68_465 95.47(5) ?
F1 K1 C1 4_566 68_465 168.81(5) ?
F1 K1 C1 3_656 68_465 108.91(6) ?
F1 K1 C1 . 47_645 108.91(6) ?
F1 K1 C1 4_566 47_645 95.47(5) ?
F1 K1 C1 3_656 47_645 168.81(5) ?
C1 K1 C1 68_465 47_645 75.35(7) ?
F1 K1 C1 . 85_444 168.81(5) ?
F1 K1 C1 4_566 85_444 108.91(6) ?
F1 K1 C1 3_656 85_444 95.47(5) ?
C1 K1 C1 68_465 85_444 75.35(7) ?
C1 K1 C1 47_645 85_444 75.34(7) ?
F1 K1 Ga1 . 4_566 100.42(2) ?
F1 K1 Ga1 4_566 4_566 25.27(3) ?
F1 K1 Ga1 3_656 4_566 100.42(2) ?
C1 K1 Ga1 68_465 4_566 148.41(5) ?
C1 K1 Ga1 47_645 4_566 73.72(4) ?
C1 K1 Ga1 85_444 4_566 90.69(5) ?
F1 K1 Ga1 . 3_656 100.42(2) ?
F1 K1 Ga1 4_566 3_656 100.42(2) ?
F1 K1 Ga1 3_656 3_656 25.27(3) ?
C1 K1 Ga1 68_465 3_656 90.69(5) ?
C1 K1 Ga1 47_645 3_656 148.41(5) ?
C1 K1 Ga1 85_444 3_656 73.72(4) ?
Ga1 K1 Ga1 4_566 3_656 112.761(9) ?
F1 K1 Ga1 . . 25.27(3) ?
F1 K1 Ga1 4_566 . 100.42(2) ?
F1 K1 Ga1 3_656 . 100.42(2) ?
C1 K1 Ga1 68_465 . 73.72(4) ?
C1 K1 Ga1 47_645 . 90.69(5) ?
C1 K1 Ga1 85_444 . 148.40(5) ?
Ga1 K1 Ga1 4_566 . 112.763(9) ?
Ga1 K1 Ga1 3_656 . 112.763(9) ?
F1 K1 K1 . 4_566 40.97(2) ?
F1 K1 K1 4_566 4_566 40.97(2) ?
F1 K1 K1 3_656 4_566 84.06(4) ?
C1 K1 K1 68_465 4_566 133.48(4) ?
C1 K1 K1 47_645 4_566 100.60(5) ?
C1 K1 K1 85_444 4_566 149.72(5) ?
Ga1 K1 K1 4_566 4_566 59.882(9) ?
Ga1 K1 K1 3_656 4_566 109.327(10) ?
Ga1 K1 K1 . 4_566 59.884(9) ?
F1 K1 K1 . 3_656 40.97(2) ?
F1 K1 K1 4_566 3_656 84.06(4) ?
F1 K1 K1 3_656 3_656 40.97(2) ?
C1 K1 K1 68_465 3_656 100.60(5) ?
C1 K1 K1 47_645 3_656 149.72(5) ?
C1 K1 K1 85_444 3_656 133.47(4) ?
Ga1 K1 K1 4_566 3_656 109.327(10) ?
Ga1 K1 K1 3_656 3_656 59.882(9) ?
Ga1 K1 K1 . 3_656 59.884(9) ?
K1 K1 K1 4_566 3_656 60.0 ?
F1 K1 K1 . 2_665 84.06(4) ?
F1 K1 K1 4_566 2_665 40.97(2) ?
F1 K1 K1 3_656 2_665 40.97(2) ?
C1 K1 K1 68_465 2_665 149.72(5) ?
C1 K1 K1 47_645 2_665 133.47(4) ?
C1 K1 K1 85_444 2_665 100.60(5) ?
Ga1 K1 K1 4_566 2_665 59.882(9) ?
Ga1 K1 K1 3_656 2_665 59.882(9) ?
Ga1 K1 K1 . 2_665 109.329(11) ?
K1 K1 K1 4_566 2_665 60.0 ?
K1 K1 K1 3_656 2_665 60.0 ?
Ga1 F1 K1 . . 119.32(4) ?
Ga1 F1 K1 . 4_566 119.32(4) ?
K1 F1 K1 . 4_566 98.07(5) yes
Ga1 F1 K1 . 3_656 119.32(4) ?
K1 F1 K1 . 3_656 98.07(5) ?
K1 F1 K1 4_566 3_656 98.06(5) ?
F1 Ga1 C1 . 5 103.38(8) ?
F1 Ga1 C1 . 9 103.38(8) ?
C1 Ga1 C1 5 9 114.82(6) ?
F1 Ga1 C1 . . 103.38(8) yes
C1 Ga1 C1 5 . 114.81(6) yes
C1 Ga1 C1 9 . 114.81(6) ?
F1 Ga1 K1 . . 35.407(11) ?
C1 Ga1 K1 5 . 76.52(8) ?
C1 Ga1 K1 9 . 94.34(9) ?
C1 Ga1 K1 . . 136.33(8) ?
F1 Ga1 K1 . 3_656 35.408(11) ?
C1 Ga1 K1 5 3_656 136.33(8) ?
C1 Ga1 K1 9 3_656 76.52(8) ?
C1 Ga1 K1 . 3_656 94.34(9) ?
K1 Ga1 K1 . 3_656 60.234(17) ?
F1 Ga1 K1 . 4_566 35.408(11) ?
C1 Ga1 K1 5 4_566 94.34(9) ?
C1 Ga1 K1 9 4_566 136.33(8) ?
C1 Ga1 K1 . 4_566 76.52(8) ?
K1 Ga1 K1 . 4_566 60.234(17) ?
K1 Ga1 K1 3_656 4_566 60.233(17) ?
Ga1 C1 H1A . . 109.5 ?
Ga1 C1 H1B . . 109.5 ?
Ga1 C1 H1B . . 109.5 ?

loop_
_geom_bond_atom_site_label_1
_geom_bond_atom_site_label_2
_geom_bond_site_symmetry_2
_geom_bond_distance
_geom_bond_publ_flag
K1 F1 . 2.6501(10) yes
K1 F1 4_566 2.6502(10) ?
K1 F1 3_656 2.6502(10) ?
K1 C1 68_465 3.473(2) ?
K1 C1 47_645 3.473(2) ?
K1 C1 85_444 3.473(2) ?
K1 Ga1 4_566 3.9881(6) ?
K1 Ga1 3_656 3.9881(5) ?
K1 Ga1 . 3.9881(5) ?
K1 K1 4_566 4.0023(13) ?
K1 K1 3_656 4.0023(13) ?
K1 K1 2_665 4.0023(13) ?
F1 Ga1 . 1.9528(18) yes
F1 K1 4_566 2.6502(10) ?
F1 K1 3_656 2.6502(10) ?
Ga1 C1 5 1.982(2) ?
Ga1 C1 9 1.982(2) ?
Ga1 C1 . 1.982(2) yes
Ga1 K1 3_656 3.9882(6) ?
Ga1 K1 4_566 3.9882(5) ?
C1 H1A . 0.96 ?
C1 H1B . 0.96 ?
C1 H1C . 0.96 ?
